data_4500491
loop_
_publ_author_name
'Sarma, Debajit'
'Ramanujachary, K. V.'
'Stock, Norbert'
'Natarajan, Srinivasan'

_publ_section_title
;
 High-Throughput Study of the
 Cu(CH3COO)2&#x00B7;H2O&#x2212;5-Nitroisophthalic Acid&#x2212;Heterocyclic
 Ligand System: Synthesis, Structure, Magnetic, and Heterogeneous
 Catalytic Studies of Three Copper Nitroisophthalates
;
_journal_issue 4
_journal_name_full 'Crystal Growth &amp; Design'
_journal_page_first 1357
_journal_paper_doi 10.1021/cg1015934
_journal_volume 11
_journal_year 2011
_chemical_formula_moiety 'C9 H5 Cu2 N6 O10'
_chemical_formula_sum 'C9 H5 Cu2 N6 O10'
_chemical_formula_weight 484.27
_chemical_name_common Cu-Nitroisophthalate
_chemical_name_systematic
;
 ?
;
_space_group_IT_number 19
_symmetry_cell_setting monoclinic
_symmetry_space_group_name_Hall 'P 2ac 2ab'
_symmetry_space_group_name_H-M 'P 21 21 21'
_atom_sites_solution_hydrogens geom
_atom_sites_solution_primary direct
_atom_sites_solution_secondary difmap
_audit_creation_method SHELXL-97
_cell_angle_alpha 90.00
_cell_angle_beta 90.00
_cell_angle_gamma 90.00
_cell_formula_units_Z 4
_cell_length_a 6.4094(15)
_cell_length_b 14.857(4)
_cell_length_c 16.066(5)
_cell_measurement_reflns_used 2533
_cell_measurement_temperature 293(2)
_cell_measurement_theta_max 24.59
_cell_measurement_theta_min 1.87
_cell_volume 1529.9(7)
_computing_cell_refinement 'SAINT (Bruker, 2000)'
_computing_data_collection 'SMART (Bruker, 2000)'
_computing_data_reduction SAINT
_computing_molecular_graphics 'Ortep-3 for Windows (Farrugia, 1999) and CAMERON (Watkin et al., 1993)'
_computing_publication_material 'PLATON (Spek, 2003)'
_computing_structure_refinement 'SHELXL-97 (Sheldrick, 1997)'
_computing_structure_solution 'SIR92 (Altomare et al., 1993)'
_diffrn_ambient_temperature 293(2)
_diffrn_measured_fraction_theta_full 0.989
_diffrn_measured_fraction_theta_max 0.989
_diffrn_measurement_device_type 'Bruker Smart CCD area detector'
_diffrn_measurement_method '\f and \w scans'
_diffrn_radiation_monochromator graphite
_diffrn_radiation_source 'fine-focus sealed tube'
_diffrn_radiation_type MoK\a
_diffrn_radiation_wavelength 0.71073
_diffrn_reflns_av_R_equivalents 0.0506
_diffrn_reflns_av_sigmaI/netI 0.0698
_diffrn_reflns_limit_h_max 7
_diffrn_reflns_limit_h_min -6
_diffrn_reflns_limit_k_max 17
_diffrn_reflns_limit_k_min -17
_diffrn_reflns_limit_l_max 11
_diffrn_reflns_limit_l_min -18
_diffrn_reflns_number 6264
_diffrn_reflns_theta_full 24.59
_diffrn_reflns_theta_max 24.59
_diffrn_reflns_theta_min 1.87
_exptl_absorpt_coefficient_mu 2.852
_exptl_absorpt_correction_T_max 0.9452
_exptl_absorpt_correction_T_min 0.7259
_exptl_absorpt_correction_type multi-scan
_exptl_absorpt_process_details '(SADABS; Sheldrick, 1996)'
_exptl_crystal_colour blue
_exptl_crystal_density_diffrn 2.103
_exptl_crystal_density_method 'not measured'
_exptl_crystal_description rod
_exptl_crystal_F_000 956
_exptl_crystal_size_max 0.12
_exptl_crystal_size_mid 0.04
_exptl_crystal_size_min 0.02
_refine_diff_density_max 0.751
_refine_diff_density_min -0.633
_refine_diff_density_rms 0.118
_refine_ls_abs_structure_details 'Flack H D (1983), Acta Cryst. A39, 876-881'
_refine_ls_abs_structure_Flack 0.47(4)
_refine_ls_extinction_method none
_refine_ls_goodness_of_fit_ref 1.042
_refine_ls_hydrogen_treatment constr
_refine_ls_matrix_type full
_refine_ls_number_parameters 244
_refine_ls_number_reflns 2533
_refine_ls_number_restraints 0
_refine_ls_restrained_S_all 1.042
_refine_ls_R_factor_all 0.0656
_refine_ls_R_factor_gt 0.0490
_refine_ls_shift/su_max 0.001
_refine_ls_shift/su_mean 0.000
_refine_ls_structure_factor_coef Fsqd
_refine_ls_weighting_details 'calc w=1/[\s^2^(Fo^2^)+(0.0516P)^2^+3.5074P] where P=(Fo^2^+2Fc^2^)/3'
_refine_ls_weighting_scheme calc
_refine_ls_wR_factor_gt 0.1113
_refine_ls_wR_factor_ref 0.1216
_reflns_number_gt 2065
_reflns_number_total 2533
_reflns_threshold_expression >2sigma(I)
_cod_data_source_file cg1015934_si_001.cif
_cod_data_source_block CompoundIII
_cod_depositor_comments
;
The following automatic conversions were performed:

'_symmetry_cell_setting' value 'Monoclinic' changed to 'monoclinic'
according to /home/saulius/struct/CIF-dictionaries/cif_core.dic
dictionary named 'cif_core.dic' version 2.4.1 from 2010-06-29.

Automatic conversion script
Id: cif_fix_values 1715 2011-07-08 13:25:40Z adriana 
;
_cod_original_cell_volume 1529.8(7)
_cod_database_code 4500491

loop_
_symmetry_equiv_pos_as_xyz
'x, y, z'
'-x+1/2, -y, z+1/2'
'-x, y+1/2, -z+1/2'
'x+1/2, -y+1/2, -z'

loop_
_atom_site_label
_atom_site_type_symbol
_atom_site_fract_x
_atom_site_fract_y
_atom_site_fract_z
_atom_site_U_iso_or_equiv
_atom_site_adp_type
_atom_site_occupancy
_atom_site_symmetry_multiplicity
_atom_site_calc_flag
_atom_site_refinement_flags
Cu1 Cu 0.2423(2) 0.40816(5) 0.36393(5) 0.0194(2) Uani 1 1 d .
Cu2 Cu -0.01037(19) 0.24296(7) 0.49449(8) 0.0230(3) Uani 1 1 d .
O1 O 0.2425(13) 0.3818(3) 0.2475(3) 0.0255(12) Uani 1 1 d .
O2 O 0.2627(13) 0.5175(3) -0.0328(3) 0.0248(12) Uani 1 1 d .
O3 O 0.2451(12) 0.2737(3) 0.4366(3) 0.0228(11) Uani 1 1 d .
O4 O 0.2807(13) 0.4285(4) -0.1422(4) 0.0411(18) Uani 1 1 d .
O5 O -0.0750(14) 0.1273(5) 0.4089(5) 0.062(3) Uani 1 1 d .
O6 O 0.2780(14) 0.2342(4) 0.2669(4) 0.0438(18) Uani 1 1 d .
O7 O 0.2693(16) 0.1039(4) -0.1078(4) 0.0489(18) Uani 1 1 d .
O8 O 0.2593(16) 0.0433(3) 0.0142(4) 0.0454(16) Uani 1 1 d .
O100 O -0.303(3) 0.1731(14) 0.2742(7) 0.221(11) Uani 1 1 d .
O200 O -0.504(6) 0.0958(14) 0.369(3) 0.53(3) Uani 1 1 d .
N1 N -0.0842(10) 0.3947(5) 0.3695(5) 0.0148(16) Uani 1 1 d .
N2 N -0.4330(12) 0.3951(5) 0.3704(5) 0.0255(19) Uani 1 1 d .
N3 N -0.3589(12) 0.3378(5) 0.4282(5) 0.023(2) Uani 1 1 d .
N4 N -0.1571(12) 0.3353(5) 0.4253(5) 0.020(2) Uani 1 1 d .
N5 N -0.2560(19) 0.4953(4) 0.2766(4) 0.0337(16) Uani 1 1 d .
H5A H -0.1407 0.5172 0.2581 0.040 Uiso 1 1 calc R
H5B H -0.3730 0.5149 0.2577 0.040 Uiso 1 1 calc R
N6 N 0.2694(16) 0.1081(4) -0.0325(4) 0.0283(16) Uani 1 1 d .
C1 C 0.2609(18) 0.2911(5) 0.1276(5) 0.0248(17) Uani 1 1 d .
C2 C 0.2649(18) 0.3670(5) 0.0765(4) 0.0213(17) Uani 1 1 d .
H37 H 0.2651 0.4240 0.1004 0.026 Uiso 1 1 calc R
C3 C 0.2686(15) 0.3587(4) -0.0103(5) 0.0198(16) Uani 1 1 d .
C4 C 0.2670(16) 0.2719(5) -0.0462(4) 0.0229(17) Uani 1 1 d .
H82 H 0.2654 0.2643 -0.1036 0.028 Uiso 1 1 calc R
C5 C 0.2680(15) 0.1991(4) 0.0069(5) 0.0204(16) Uani 1 1 d .
C6 C 0.2643(16) 0.2058(5) 0.0927(4) 0.0203(16) Uani 1 1 d .
H35 H 0.2642 0.1547 0.1261 0.024 Uiso 1 1 calc R
C7 C 0.2627(18) 0.3019(5) 0.2220(5) 0.0243(17) Uani 1 1 d .
C8 C 0.2716(18) 0.4389(5) -0.0666(5) 0.0241(19) Uani 1 1 d .
C9 C -0.2532(18) 0.4304(4) 0.3353(4) 0.0217(16) Uani 1 1 d .

loop_
_atom_site_aniso_label
_atom_site_aniso_U_11
_atom_site_aniso_U_22
_atom_site_aniso_U_33
_atom_site_aniso_U_23
_atom_site_aniso_U_13
_atom_site_aniso_U_12
Cu1 0.0191(5) 0.0186(4) 0.0205(5) -0.0014(4) -0.0001(6) -0.0005(6)
Cu2 0.0164(5) 0.0237(5) 0.0290(5) 0.0075(4) 0.0004(4) 0.0005(4)
O1 0.033(3) 0.020(3) 0.023(3) 0.000(2) -0.002(4) 0.004(4)
O2 0.028(3) 0.018(3) 0.028(3) 0.002(2) 0.002(4) 0.004(3)
O3 0.015(2) 0.023(2) 0.030(3) 0.004(2) 0.001(4) 0.003(4)
O4 0.074(5) 0.023(3) 0.027(3) 0.002(3) -0.007(4) -0.003(4)
O5 0.101(7) 0.051(5) 0.035(4) 0.000(4) -0.021(4) -0.033(5)
O6 0.074(5) 0.031(3) 0.027(3) 0.004(3) 0.004(4) 0.006(5)
O7 0.080(5) 0.035(3) 0.032(4) -0.017(3) 0.004(5) 0.000(5)
O8 0.072(5) 0.018(3) 0.046(4) 0.002(3) -0.012(6) 0.000(4)
O100 0.23(2) 0.36(2) 0.074(8) -0.069(12) -0.041(10) 0.24(2)
O200 0.64(6) 0.127(18) 0.81(7) -0.04(3) -0.48(5) 0.11(3)
N1 0.007(4) 0.018(4) 0.020(4) 0.002(3) 0.003(3) 0.003(3)
N2 0.036(5) 0.018(4) 0.023(4) 0.000(4) 0.000(4) 0.002(3)
N3 0.016(5) 0.029(5) 0.023(5) 0.003(4) -0.002(4) 0.009(4)
N4 0.013(4) 0.016(4) 0.033(5) 0.008(4) 0.002(4) -0.004(3)
N5 0.032(4) 0.032(3) 0.037(4) 0.020(3) 0.008(6) 0.002(5)
N6 0.030(4) 0.024(4) 0.031(4) 0.000(3) 0.003(5) 0.002(4)
C1 0.027(4) 0.026(4) 0.022(4) -0.001(3) 0.005(6) -0.002(5)
C2 0.025(4) 0.014(3) 0.025(4) -0.001(3) 0.003(5) -0.001(5)
C3 0.014(4) 0.017(3) 0.028(4) -0.001(3) -0.005(5) 0.001(4)
C4 0.020(4) 0.034(4) 0.015(4) -0.006(3) -0.004(4) -0.011(5)
C5 0.021(4) 0.015(3) 0.026(4) -0.003(3) 0.005(5) 0.002(4)
C6 0.019(4) 0.021(4) 0.021(4) 0.004(3) 0.010(5) 0.004(5)
C7 0.018(4) 0.031(4) 0.024(4) -0.001(4) -0.005(6) 0.001(5)
C8 0.018(5) 0.029(4) 0.026(4) 0.004(3) -0.003(5) 0.004(4)
C9 0.023(4) 0.016(3) 0.025(4) -0.004(3) -0.006(6) 0.005(5)

loop_
_atom_type_symbol
_atom_type_description
_atom_type_scat_dispersion_real
_atom_type_scat_dispersion_imag
_atom_type_scat_source
C C 0.0033 0.0016 'International Tables Vol C Tables 4.2.6.8 and 6.1.1.4'
H H 0.0000 0.0000 'International Tables Vol C Tables 4.2.6.8 and 6.1.1.4'
N N 0.0061 0.0033 'International Tables Vol C Tables 4.2.6.8 and 6.1.1.4'
O O 0.0106 0.0060 'International Tables Vol C Tables 4.2.6.8 and 6.1.1.4'
Cu Cu 0.3201 1.2651 'International Tables Vol C Tables 4.2.6.8 and 6.1.1.4'

loop_
_geom_angle_atom_site_label_1
_geom_angle_atom_site_label_2
_geom_angle_atom_site_label_3
_geom_angle
_geom_angle_site_symmetry_1
_geom_angle_site_symmetry_3
O1 Cu1 O2 158.1(2) . 2_565
O1 Cu1 N2 91.7(3) . 1_655
O2 Cu1 N2 91.5(3) 2_565 1_655
O1 Cu1 N1 91.3(3) . .
O2 Cu1 N1 90.1(3) 2_565 .
N2 Cu1 N1 168.0(2) 1_655 .
O1 Cu1 O3 108.48(18) . .
O2 Cu1 O3 93.36(18) 2_565 .
N2 Cu1 O3 83.5(3) 1_655 .
N1 Cu1 O3 84.5(3) . .
O1 Cu1 O4 99.48(19) . 2_565
O2 Cu1 O4 58.67(19) 2_565 2_565
N2 Cu1 O4 98.9(3) 1_655 2_565
N1 Cu1 O4 92.1(3) . 2_565
O3 Cu1 O4 151.88(19) . 2_565
O1 Cu1 C8 128.0(2) . 2_565
O2 Cu1 C8 30.2(2) 2_565 2_565
N2 Cu1 C8 95.5(3) 1_655 2_565
N1 Cu1 C8 91.8(3) . 2_565
O3 Cu1 C8 123.5(2) . 2_565
O4 Cu1 C8 28.5(2) 2_565 2_565
O3 Cu2 O3 171.63(13) 4_456 .
O3 Cu2 N3 87.7(3) 4_456 4_556
O3 Cu2 N3 91.7(3) . 4_556
O3 Cu2 N4 91.4(3) 4_456 .
O3 Cu2 N4 88.2(3) . .
N3 Cu2 N4 173.7(4) 4_556 .
O3 Cu2 O5 95.9(3) 4_456 .
O3 Cu2 O5 92.4(3) . .
N3 Cu2 O5 90.6(3) 4_556 .
N4 Cu2 O5 95.6(3) . .
C7 O1 Cu1 120.7(5) . .
C8 O2 Cu1 98.7(4) . 2_564
Cu2 O3 Cu2 112.3(2) 4_556 .
Cu2 O3 Cu1 113.9(3) 4_556 .
Cu2 O3 Cu1 116.1(3) . .
C8 O4 Cu1 80.3(5) . 2_564
C9 N1 N4 104.8(7) . .
C9 N1 Cu1 139.2(6) . .
N4 N1 Cu1 115.9(5) . .
N3 N2 C9 103.1(7) . .
N3 N2 Cu1 116.4(6) . 1_455
C9 N2 Cu1 140.5(6) . 1_455
N4 N3 N2 110.2(9) . .
N4 N3 Cu2 119.7(7) . 4_456
N2 N3 Cu2 130.0(6) . 4_456
N3 N4 N1 110.7(8) . .
N3 N4 Cu2 118.0(7) . .
N1 N4 Cu2 131.2(6) . .
O7 N6 O8 124.9(7) . .
O7 N6 C5 118.0(7) . .
O8 N6 C5 116.9(6) . .
C6 C1 C2 120.0(7) . .
C6 C1 C7 119.8(7) . .
C2 C1 C7 120.1(7) . .
C1 C2 C3 121.1(7) . .
C2 C3 C4 119.1(6) . .
C2 C3 C8 122.2(6) . .
C4 C3 C8 118.7(7) . .
C5 C4 C3 117.6(6) . .
C4 C5 C6 124.0(6) . .
C4 C5 N6 116.7(7) . .
C6 C5 N6 119.3(6) . .
C5 C6 C1 118.0(7) . .
O6 C7 O1 125.5(7) . .
O6 C7 C1 119.6(7) . .
O1 C7 C1 114.9(7) . .
O4 C8 O2 122.3(7) . .
O4 C8 C3 119.9(7) . .
O2 C8 C3 117.8(7) . .
O4 C8 Cu1 71.2(4) . 2_564
O2 C8 Cu1 51.1(3) . 2_564
C3 C8 Cu1 168.6(6) . 2_564
N1 C9 N5 125.9(10) . .
N1 C9 N2 111.1(6) . .
N5 C9 N2 122.9(10) . .

loop_
_geom_bond_atom_site_label_1
_geom_bond_atom_site_label_2
_geom_bond_distance
_geom_bond_site_symmetry_2
Cu1 O1 1.911(5) .
Cu1 O2 1.993(5) 2_565
Cu1 N2 2.093(8) 1_655
Cu1 N1 2.104(7) .
Cu1 O3 2.313(5) .
Cu1 O4 2.433(5) 2_565
Cu1 C8 2.533(8) 2_565
Cu2 O3 1.935(7) 4_456
Cu2 O3 1.938(7) .
Cu2 N3 1.981(8) 4_556
Cu2 N4 2.001(8) .
Cu2 O5 2.239(7) .
O1 C7 1.263(8) .
O2 C8 1.289(9) .
O2 Cu1 1.993(5) 2_564
O3 Cu2 1.935(7) 4_556
O4 C8 1.226(9) .
O4 Cu1 2.433(5) 2_564
O6 C7 1.242(9) .
O7 N6 1.212(8) .
O8 N6 1.222(8) .
N1 C9 1.325(12) .
N1 N4 1.341(11) .
N2 N3 1.346(11) .
N2 C9 1.386(13) .
N2 Cu1 2.093(8) 1_455
N3 N4 1.295(8) .
N3 Cu2 1.981(8) 4_456
N5 C9 1.350(9) .
N6 C5 1.492(9) .
C1 C6 1.386(10) .
C1 C2 1.394(10) .
C1 C7 1.524(10) .
C2 C3 1.399(10) .
C3 C4 1.412(10) .
C3 C8 1.497(10) .
C4 C5 1.379(10) .
C5 C6 1.383(10) .
C8 Cu1 2.533(8) 2_564
